data_2201711
loop_
_publ_author_name
'Jia-Geng Liu'
'Duan-Jun Xu'
'Yuan-Zhi Xu'
'Jing-Yun Wu'
'Michael Y. Chiang'

_publ_section_title
;
 2,2'-Diamino-4,4'-bi-1,3-thiazolium dichloride
;
_journal_issue 8
_journal_name_full 'Acta Crystallographica Section E'
_journal_page_first o929
_journal_page_last o930
_journal_paper_doi 10.1107/S160053680201317X
_journal_volume 58
_journal_year 2002
_chemical_formula_iupac 'C6 H8 N4 S2 1+, 2Cl 1-'
_chemical_formula_moiety 'C6 H8 N4 S2 1+, 2Cl 1-'
_chemical_formula_sum 'C6 H8 Cl2 N4 S2'
_chemical_formula_weight 271.18
_chemical_name_systematic
;
 ?
;
_space_group_IT_number 14
_symmetry_cell_setting monoclinic
_symmetry_space_group_name_Hall '-P 2ybc'
_symmetry_space_group_name_H-M 'P 1 21/c 1'
_atom_sites_solution_hydrogens difmap
_atom_sites_solution_primary direct
_atom_sites_solution_secondary difmap
_audit_creation_method SHELXL-97
_cell_angle_alpha 90.00
_cell_angle_beta 98.224(12)
_cell_angle_gamma 90.00
_cell_formula_units_Z 2
_cell_length_a 4.8211(8)
_cell_length_b 9.2441(14)
_cell_length_c 12.0228(10)
_cell_measurement_reflns_used 22
_cell_measurement_temperature 298(2)
_cell_measurement_theta_max 12.6
_cell_measurement_theta_min 7.6
_cell_volume 530.31(13)
_computing_cell_refinement 'MSC/AFC Diffractometer Control Software'
_computing_data_collection
;
MSC/AFC Diffractometer Control Software
(Molecular Structure Corporation, 1992)
;
_computing_data_reduction 'TEXSAN (Molecular Structure Corporation, 1985)'
_computing_molecular_graphics 'XP (Siemens, 1994)'
_computing_structure_refinement 'SHELXL97 (Sheldrick, 1997)'
_computing_structure_solution 'SIR92 (Altomare et al., 1993)'
_diffrn_ambient_temperature 298(2)
_diffrn_measured_fraction_theta_full 1.00
_diffrn_measured_fraction_theta_max 1.00
_diffrn_measurement_device_type 'Rigaku AFC-7S'
_diffrn_measurement_method \w/2\q
_diffrn_radiation_monochromator graphite
_diffrn_radiation_source 'fine-focus sealed tube'
_diffrn_radiation_type MoK\a
_diffrn_radiation_wavelength 0.71073
_diffrn_reflns_av_R_equivalents 0.049
_diffrn_reflns_av_sigmaI/netI 0.025
_diffrn_reflns_limit_h_max 5
_diffrn_reflns_limit_h_min 0
_diffrn_reflns_limit_k_max 11
_diffrn_reflns_limit_k_min 0
_diffrn_reflns_limit_l_max 14
_diffrn_reflns_limit_l_min -14
_diffrn_reflns_number 1163
_diffrn_reflns_theta_full 26.0
_diffrn_reflns_theta_max 26.0
_diffrn_reflns_theta_min 2.8
_diffrn_standards_decay_% 0.3
_diffrn_standards_interval_count 150
_diffrn_standards_number 3
_exptl_absorpt_coefficient_mu 0.97
_exptl_absorpt_correction_T_max 0.840
_exptl_absorpt_correction_T_min 0.616
_exptl_absorpt_correction_type '\y scan'
_exptl_absorpt_process_details '(North et al., 1968)'
_exptl_crystal_colour orange
_exptl_crystal_density_diffrn 1.698
_exptl_crystal_density_method 'not measured'
_exptl_crystal_description prismatic
_exptl_crystal_F_000 276
_exptl_crystal_size_max 0.50
_exptl_crystal_size_mid 0.26
_exptl_crystal_size_min 0.18
_refine_diff_density_max 0.86
_refine_diff_density_min -0.83
_refine_ls_extinction_method none
_refine_ls_goodness_of_fit_ref 1.12
_refine_ls_hydrogen_treatment refxyz
_refine_ls_matrix_type full
_refine_ls_number_parameters 76
_refine_ls_number_reflns 1037
_refine_ls_number_restraints 0
_refine_ls_restrained_S_all 1.12
_refine_ls_R_factor_all 0.069
_refine_ls_R_factor_gt 0.058
_refine_ls_shift/su_max <0.001
_refine_ls_shift/su_mean 0.000
_refine_ls_structure_factor_coef Fsqd
_refine_ls_weighting_details 'calc w = 1/[\s^2^(Fo^2^)+(0.0944P)^2^+1.6P] where P = (Fo^2^+2Fc^2^)/3'
_refine_ls_weighting_scheme calc
_refine_ls_wR_factor_gt 0.170
_refine_ls_wR_factor_ref 0.180
_reflns_number_gt 886
_reflns_number_total 1037
_reflns_threshold_expression I>2\s(I)
_cod_data_source_file ya6119.cif
_cod_data_source_block I
_cod_original_sg_symbol_H-M 'P 21/c'
_cod_database_code 2201711
_cod_database_fobs_code 2201711

loop_
_symmetry_equiv_pos_as_xyz
'x, y, z'
'-x, y+1/2, -z+1/2'
'-x, -y, -z'
'x, -y-1/2, z-1/2'

loop_
_atom_site_label
_atom_site_fract_x
_atom_site_fract_y
_atom_site_fract_z
_atom_site_U_iso_or_equiv
_atom_site_adp_type
_atom_site_calc_flag
_atom_site_refinement_flags
_atom_site_occupancy
_atom_site_disorder_assembly
_atom_site_disorder_group
_atom_site_type_symbol
C2 0.4704(10) 0.2903(5) 0.3986(4) 0.0365(11) Uani d . 1 . . C
C4 0.4579(10) 0.0747(5) 0.4911(4) 0.0350(10) Uani d . 1 . . C
C5 0.2741(11) 0.1514(6) 0.5417(4) 0.0405(11) Uani d . 1 . . C
Cl 0.9289(2) 0.12652(12) 0.21774(9) 0.0342(4) Uani d . 1 . . Cl
N3 0.5710(9) 0.1556(4) 0.4107(4) 0.0369(9) Uani d . 1 . . N
N6 0.5521(11) 0.3828(5) 0.3265(4) 0.0465(11) Uani d . 1 . . N
S1 0.2371(3) 0.32665(14) 0.49049(11) 0.0414(4) Uani d . 1 . . S
H3 0.706(16) 0.123(8) 0.356(7) 0.080 Uiso d . 1 . . H
H5 0.129(16) 0.109(8) 0.597(7) 0.080 Uiso d . 1 . . H
H6A 0.483(16) 0.478(9) 0.316(7) 0.080 Uiso d . 1 . . H
H6B 0.705(17) 0.344(9) 0.291(7) 0.080 Uiso d . 1 . . H

loop_
_atom_site_aniso_label
_atom_site_aniso_U_11
_atom_site_aniso_U_22
_atom_site_aniso_U_33
_atom_site_aniso_U_12
_atom_site_aniso_U_13
_atom_site_aniso_U_23
Cl 0.0343(6) 0.0366(7) 0.0355(6) -0.0092(4) 0.0182(4) -0.0108(4)
S1 0.0433(8) 0.0378(8) 0.0441(8) 0.0059(5) 0.0095(6) -0.0019(5)
C2 0.036(2) 0.036(2) 0.036(2) -0.001(2) 0.0008(19) 0.002(2)
C4 0.035(2) 0.038(3) 0.033(2) 0.0012(19) 0.0065(19) 0.0004(19)
N3 0.038(2) 0.036(2) 0.038(2) 0.0025(17) 0.0083(17) 0.0022(17)
C5 0.042(3) 0.039(3) 0.041(3) 0.000(2) 0.009(2) 0.000(2)
N6 0.050(3) 0.039(3) 0.051(3) 0.003(2) 0.009(2) 0.009(2)

loop_
_atom_type_symbol
_atom_type_description
_atom_type_scat_dispersion_real
_atom_type_scat_dispersion_imag
_atom_type_scat_source
C C 0.0033 0.0016 'International Tables Vol C Tables 4.2.6.8 and 6.1.1.4'
H H 0.0000 0.0000 'International Tables Vol C Tables 4.2.6.8 and 6.1.1.4'
Cl Cl 0.1484 0.1585 'International Tables Vol C Tables 4.2.6.8 and 6.1.1.4'
N N 0.0061 0.0033 'International Tables Vol C Tables 4.2.6.8 and 6.1.1.4'
S S 0.1246 0.1234 'International Tables Vol C Tables 4.2.6.8 and 6.1.1.4'

loop_
_geom_angle_atom_site_label_1
_geom_angle_atom_site_label_2
_geom_angle_atom_site_label_3
_geom_angle_site_symmetry_3
_geom_angle
_geom_angle_publ_flag
C2 S1 C5 . 90.1(2) y
N6 C2 N3 . 122.5(5) y
N6 C2 S1 . 125.5(4) y
N3 C2 S1 . 111.9(4) y
C2 N3 C4 . 113.8(4) y
C5 C4 N3 . 112.3(5) y
C5 C4 C4 3_656 128.7(6) y
N3 C4 C4 3_656 119.1(5) y
C4 C5 S1 . 111.9(4) y
C4 C5 H5 . 127(4) ?
S1 C5 H5 . 120(4) ?
C2 N3 H3 . 117(4) ?
C4 N3 H3 . 129(4) ?
C2 N6 H6A . 124(5) ?
C2 N6 H6B . 111(5) ?
H6A N6 H6B . 124(7) ?

loop_
_geom_bond_atom_site_label_1
_geom_bond_atom_site_label_2
_geom_bond_site_symmetry_2
_geom_bond_distance
_geom_bond_publ_flag
S1 C2 . 1.718(5) y
S1 C5 . 1.733(5) y
C2 N3 . 1.337(6) y
C2 N6 . 1.317(7) y
N3 C4 . 1.393(6) y
C4 C5 . 1.347(7) y
C4 C4 3_656 1.446(10) y
C5 H5 . 1.10(8) ?
N3 H3 . 1.03(8) ?
N6 H6A . 0.95(8) ?
N6 H6B . 0.97(8) ?

loop_
_geom_hbond_atom_site_label_D
_geom_hbond_atom_site_label_H
_geom_hbond_atom_site_label_A
_geom_hbond_site_symmetry_A
_geom_hbond_distance_DH
_geom_hbond_distance_HA
_geom_hbond_distance_DA
_geom_hbond_angle_DHA
_geom_hbond_publ_flag
N3 H3 Cl . 1.03(8) 2.10(8) 3.094(5) 159(6) yes
N6 H6A Cl 2_655 0.94(8) 2.40(8) 3.222(5) 146(7) yes
N6 H6B Cl . 0.97(8) 2.50(8) 3.362(5) 148(7) yes
